data_2201496
loop_
_publ_author_name
'Deschamps, Jeffrey R.'
'Hartshorn, Christopher M.'
'Chang, Eddie L.'

_publ_section_title
;Bis[\m-bis(4-nitrophenyl)
 phosphato-\k^2^<i>O</i>:<i>O</i>]bis[(4,4'-dimethyl-2,2'-bipyridine)nitratocopper(II)]
;
_journal_issue 10
_journal_name_full 'Acta Crystallographica Section E'
_journal_page_first m606
_journal_page_last m608
_journal_paper_doi 10.1107/S1600536802017671
_journal_volume 58
_journal_year 2002
_chemical_formula_iupac '[Cu2 (C12 H8 N2 O8 P)2 (C12 H12 N2)2 (N O3)2]'
_chemical_formula_moiety 'C48 H40 Cu2 N10 O22 P2'
_chemical_formula_sum 'C48 H40 Cu2 N10 O22 P2'
_chemical_formula_weight 1297.92
_chemical_name_systematic
;
Bis[\m-bis(4-nitrophenyl)
phosphate-\k^2^O:O]bis[(4,4'-dimethyl-2,2'-bipyridine)nitratocopper(II)]
;
_space_group_IT_number 2
_symmetry_cell_setting triclinic
_symmetry_space_group_name_Hall '-P 1'
_symmetry_space_group_name_H-M 'P -1'
_atom_sites_solution_hydrogens geom
_atom_sites_solution_primary direct
_atom_sites_solution_secondary difmap
_cell_angle_alpha 96.159(5)
_cell_angle_beta 96.421(7)
_cell_angle_gamma 113.044(4)
_cell_formula_units_Z 1
_cell_length_a 10.9572(5)
_cell_length_b 11.5226(6)
_cell_length_c 12.0697(11)
_cell_measurement_reflns_used 26
_cell_measurement_temperature 198(2)
_cell_measurement_theta_max 27.50
_cell_measurement_theta_min 3.72
_cell_volume 1374.33(17)
_computing_cell_refinement XSCANS
_computing_data_collection 'XSCANS (Bruker, 1997)'
_computing_data_reduction 'SHELXTL (Bruker, 2000)'
_computing_molecular_graphics SHELXTL
_computing_publication_material SHELXTL
_computing_structure_refinement 'SHELXL97 (Sheldrick, 1997b)'
_computing_structure_solution 'SHELXS97 (Sheldrick, 1997a)'
_diffrn_ambient_temperature 198(2)
_diffrn_measured_fraction_theta_full 0.997
_diffrn_measured_fraction_theta_max 0.997
_diffrn_measurement_device_type 'Bruker P4'
_diffrn_measurement_method 2\q/\w
_diffrn_radiation_monochromator graphite
_diffrn_radiation_source 'sealed tube'
_diffrn_radiation_type CuK\a
_diffrn_radiation_wavelength 1.54178
_diffrn_reflns_av_R_equivalents 0.0174
_diffrn_reflns_av_sigmaI/netI 0.0317
_diffrn_reflns_limit_h_max 11
_diffrn_reflns_limit_h_min -1
_diffrn_reflns_limit_k_max 11
_diffrn_reflns_limit_k_min -12
_diffrn_reflns_limit_l_max 13
_diffrn_reflns_limit_l_min -13
_diffrn_reflns_number 4685
_diffrn_reflns_theta_full 58.09
_diffrn_reflns_theta_max 58.09
_diffrn_reflns_theta_min 3.74
_diffrn_standards_decay_% 'random variation of 2%'
_diffrn_standards_interval_count 97
_diffrn_standards_number 3
_exptl_absorpt_coefficient_mu 2.289
_exptl_absorpt_correction_T_max 0.8560
_exptl_absorpt_correction_T_min 0.7016
_exptl_absorpt_correction_type integration
_exptl_absorpt_process_details '(XPREP; Bruker, 1997)'
_exptl_crystal_colour blue
_exptl_crystal_density_diffrn 1.568
_exptl_crystal_density_method 'not measured'
_exptl_crystal_description plate
_exptl_crystal_F_000 662
_exptl_crystal_size_max 0.22
_exptl_crystal_size_mid 0.14
_exptl_crystal_size_min 0.08
_refine_diff_density_max 0.272
_refine_diff_density_min -0.255
_refine_ls_extinction_coef 0.00044(12)
_refine_ls_extinction_expression Fc^*^=kFc[1+0.001xFc^2^\l^3^/sin(2\q)]^-1/4^
_refine_ls_extinction_method SHELXL97
_refine_ls_goodness_of_fit_ref 1.069
_refine_ls_hydrogen_treatment constr
_refine_ls_matrix_type full
_refine_ls_number_parameters 380
_refine_ls_number_reflns 3829
_refine_ls_number_restraints 0
_refine_ls_restrained_S_all 1.069
_refine_ls_R_factor_all 0.0439
_refine_ls_R_factor_gt 0.0359
_refine_ls_shift/su_max <0.001
_refine_ls_shift/su_mean 0.000
_refine_ls_structure_factor_coef Fsqd
_refine_ls_weighting_details 'calc w = 1/[\s^2^(Fo^2^)+(0.0358P)^2^+1.4102P] where P = (Fo^2^+2Fc^2^)/3'
_refine_ls_weighting_scheme calc
_refine_ls_wR_factor_gt 0.0906
_refine_ls_wR_factor_ref 0.0958
_reflns_number_gt 3333
_reflns_number_total 3829
_reflns_threshold_expression I>2\s(I)
_cod_data_source_file lh6003.cif
_cod_data_source_block I
_cod_depositor_comments
;
The following automatic conversions were performed:
'_symmetry_cell_setting' value 'Triclinic' changed to 'triclinic'
according to '/home/saulius/struct/CIF-dictionaries/cif_core.dic'
dictionary named 'cif_core.dic' version 2.4.1 from
2010-06-29.

'_geom_bond_publ_flag' value 'Y' changed to 'y' according to
'/home/saulius/struct/CIF-dictionaries/cif_core.dic' dictionary named
'cif_core.dic' version 2.4.1 from 2010-06-29 (5 times).

Automatic conversion script
Id: cif_fix_enum 1527 2010-12-29 10:47:43Z saulius 

The following automatic conversions were performed:

'_symmetry_cell_setting' value 'Triclinic' changed to 'triclinic'
according to /home/saulius/struct/CIF-dictionaries/cif_core.dic
dictionary named 'cif_core.dic' version 2.4.1 from
2010-06-29.

'_geom_bond_publ_flag' value 'Y' changed to 'y'
according to /home/saulius/struct/CIF-dictionaries/cif_core.dic
dictionary named 'cif_core.dic' version 2.4.1 from 2010-06-29 (5
times).

'_geom_angle_publ_flag' value 'Y' changed to 'y' according
to /home/saulius/struct/CIF-dictionaries/cif_core.dic dictionary
named 'cif_core.dic' version 2.4.1 from 2010-06-29 (10 times).

Automatic conversion script
Id: cif_fix_values 1715 2011-07-08 13:25:40Z adriana 
;
_cod_original_cell_volume 1374.32(16)
_cod_database_code 2201496
_cod_database_fobs_code 2201496

loop_
_symmetry_equiv_pos_as_xyz
'x, y, z'
'-x, -y, -z'

loop_
_atom_site_label
_atom_site_fract_x
_atom_site_fract_y
_atom_site_fract_z
_atom_site_U_iso_or_equiv
_atom_site_adp_type
_atom_site_calc_flag
_atom_site_refinement_flags
_atom_site_occupancy
_atom_site_disorder_assembly
_atom_site_disorder_group
_atom_site_type_symbol
Cu1 0.01873(4) 0.21729(4) 0.06005(3) 0.03153(16) Uani d . 1 . . Cu
N1 0.0010(2) 0.2724(2) -0.0882(2) 0.0328(6) Uani d . 1 . . N
C2 -0.0677(3) 0.1937(3) -0.1851(3) 0.0431(8) Uani d . 1 . . C
H2A -0.1149 0.1051 -0.1839 0.052 Uiso calc R 1 . . H
C3 -0.0716(4) 0.2380(4) -0.2862(3) 0.0500(9) Uani d . 1 . . C
H3A -0.1208 0.1798 -0.3535 0.060 Uiso calc R 1 . . H
C4 -0.0047(4) 0.3662(3) -0.2905(3) 0.0460(9) Uani d . 1 . . C
C4A -0.0091(5) 0.4185(4) -0.3988(3) 0.0684(12) Uani d . 1 . . C
H4AA -0.0660 0.3489 -0.4604 0.103 Uiso calc R 1 . . H
H4AB 0.0822 0.4577 -0.4160 0.103 Uiso calc R 1 . . H
H4AC -0.0464 0.4830 -0.3908 0.103 Uiso calc R 1 . . H
C5 0.0690(3) 0.4459(3) -0.1906(3) 0.0420(8) Uani d . 1 . . C
H5A 0.1177 0.5347 -0.1903 0.050 Uiso calc R 1 . . H
C6 0.0723(3) 0.3969(3) -0.0907(2) 0.0318(7) Uani d . 1 . . C
C7 0.1534(3) 0.4723(3) 0.0191(2) 0.0323(7) Uani d . 1 . . C
C8 0.2300(3) 0.6025(3) 0.0381(3) 0.0398(8) Uani d . 1 . . C
H8A 0.2316 0.6498 -0.0220 0.048 Uiso calc R 1 . . H
C9 0.3043(3) 0.6651(3) 0.1436(3) 0.0397(8) Uani d . 1 . . C
C9A 0.3850(4) 0.8074(3) 0.1657(3) 0.0549(10) Uani d . 1 . . C
H9AA 0.4323 0.8341 0.2441 0.082 Uiso calc R 1 . . H
H9AB 0.3247 0.8506 0.1532 0.082 Uiso calc R 1 . . H
H9AC 0.4507 0.8303 0.1143 0.082 Uiso calc R 1 . . H
C10 0.3006(3) 0.5912(3) 0.2270(3) 0.0461(8) Uani d . 1 . . C
H10A 0.3516 0.6301 0.3003 0.055 Uiso calc R 1 . . H
C11 0.2236(3) 0.4620(3) 0.2046(3) 0.0432(8) Uani d . 1 . . C
H11A 0.2233 0.4130 0.2631 0.052 Uiso calc R 1 . . H
N12 0.1483(3) 0.4019(2) 0.1026(2) 0.0337(6) Uani d . 1 . . N
P1 0.22037(8) 0.05933(7) -0.03628(6) 0.0316(2) Uani d . 1 . . P
O1 0.2369(2) 0.05876(19) -0.16615(17) 0.0389(5) Uani d . 1 . . O
C13 0.2592(3) 0.1605(3) -0.2253(3) 0.0367(7) Uani d . 1 . . C
C14 0.2110(4) 0.1279(4) -0.3396(3) 0.0524(9) Uani d . 1 . . C
H14A 0.1611 0.0407 -0.3728 0.063 Uiso calc R 1 . . H
C15 0.2355(4) 0.2224(4) -0.4058(3) 0.0641(11) Uani d . 1 . . C
H15A 0.2036 0.2013 -0.4849 0.077 Uiso calc R 1 . . H
C16 0.3063(4) 0.3466(4) -0.3558(3) 0.0550(10) Uani d . 1 . . C
N16 0.3308(5) 0.4477(5) -0.4273(4) 0.0913(13) Uani d . 1 . . N
O7 0.3757(7) 0.5550(4) -0.3818(4) 0.170(3) Uani d . 1 . . O
O8 0.3009(5) 0.4164(4) -0.5281(3) 0.1309(17) Uani d . 1 . . O
C17 0.3520(4) 0.3802(4) -0.2422(4) 0.0604(11) Uani d . 1 . . C
H17A 0.3997 0.4677 -0.2096 0.073 Uiso calc R 1 . . H
C18 0.3290(4) 0.2867(3) -0.1749(3) 0.0513(9) Uani d . 1 . . C
H18A 0.3604 0.3088 -0.0957 0.062 Uiso calc R 1 . . H
O2 0.1566(2) 0.1440(2) 0.00081(19) 0.0475(6) Uani d . 1 . . O
O3 0.3772(2) 0.1192(2) 0.01844(17) 0.0394(5) Uani d . 1 . . O
C19 0.4243(3) 0.1295(3) 0.1326(3) 0.0353(7) Uani d . 1 . . C
C20 0.5500(3) 0.1308(3) 0.1590(3) 0.0457(8) Uani d . 1 . . C
H20A 0.6007 0.1262 0.1011 0.055 Uiso calc R 1 . . H
C21 0.6022(4) 0.1388(4) 0.2709(3) 0.0588(10) Uani d . 1 . . C
H21A 0.6886 0.1389 0.2912 0.071 Uiso calc R 1 . . H
C22 0.5259(4) 0.1467(4) 0.3515(3) 0.0588(11) Uani d . 1 . . C
N22 0.5809(5) 0.1548(4) 0.4712(4) 0.0962(15) Uani d . 1 . . N
O5 0.5160(5) 0.1678(5) 0.5427(3) 0.1358(18) Uani d . 1 . . O
O6 0.6864(5) 0.1492(6) 0.4928(4) 0.162(2) Uani d . 1 . . O
C23 0.4017(4) 0.1469(4) 0.3269(3) 0.0588(10) Uani d . 1 . . C
H23A 0.3518 0.1518 0.3854 0.071 Uiso calc R 1 . . H
C24 0.3493(4) 0.1397(4) 0.2154(3) 0.0497(9) Uani d . 1 . . C
H24A 0.2637 0.1416 0.1960 0.060 Uiso calc R 1 . . H
O4 0.1626(2) -0.0768(2) -0.02068(18) 0.0415(5) Uani d . 1 . . O
N25 -0.0143(4) 0.2094(3) 0.2799(2) 0.0580(9) Uani d . 1 . . N
O9 0.0513(2) 0.1724(2) 0.20940(18) 0.0436(6) Uani d . 1 . . O
O10 -0.0770(3) 0.2699(3) 0.2473(3) 0.0767(9) Uani d . 1 . . O
O11 -0.0074(4) 0.1804(3) 0.3743(2) 0.1007(13) Uani d . 1 . . O

loop_
_atom_site_aniso_label
_atom_site_aniso_U_11
_atom_site_aniso_U_22
_atom_site_aniso_U_33
_atom_site_aniso_U_12
_atom_site_aniso_U_13
_atom_site_aniso_U_23
Cu1 0.0381(3) 0.0315(3) 0.0266(3) 0.0150(2) 0.00322(19) 0.01049(18)
N1 0.0360(14) 0.0341(14) 0.0303(14) 0.0160(12) 0.0021(11) 0.0103(11)
C2 0.048(2) 0.0409(19) 0.0351(18) 0.0146(16) -0.0023(16) 0.0085(15)
C3 0.058(2) 0.056(2) 0.0288(18) 0.0182(19) -0.0041(16) 0.0092(16)
C4 0.058(2) 0.059(2) 0.0312(18) 0.0314(19) 0.0094(16) 0.0188(16)
C4A 0.098(3) 0.077(3) 0.034(2) 0.037(3) 0.005(2) 0.0267(19)
C5 0.055(2) 0.0410(19) 0.0368(19) 0.0228(17) 0.0111(16) 0.0164(15)
C6 0.0363(17) 0.0381(18) 0.0306(16) 0.0224(15) 0.0096(13) 0.0125(13)
C7 0.0354(17) 0.0355(17) 0.0325(16) 0.0189(14) 0.0095(13) 0.0104(13)
C8 0.045(2) 0.0392(19) 0.0423(19) 0.0196(16) 0.0156(16) 0.0164(15)
C9 0.0352(18) 0.0350(17) 0.047(2) 0.0114(15) 0.0109(15) 0.0054(15)
C9A 0.054(2) 0.0375(19) 0.064(2) 0.0072(17) 0.0162(19) 0.0075(17)
C10 0.044(2) 0.045(2) 0.0370(18) 0.0080(17) 0.0007(15) 0.0015(15)
C11 0.051(2) 0.043(2) 0.0301(17) 0.0143(17) 0.0035(15) 0.0094(15)
N12 0.0394(15) 0.0334(14) 0.0301(14) 0.0161(12) 0.0044(11) 0.0093(11)
P1 0.0320(4) 0.0362(4) 0.0285(4) 0.0150(4) 0.0043(3) 0.0101(3)
O1 0.0529(14) 0.0360(12) 0.0291(11) 0.0182(11) 0.0070(10) 0.0101(9)
C13 0.0359(18) 0.0411(19) 0.0369(18) 0.0162(15) 0.0100(14) 0.0159(14)
C14 0.069(3) 0.049(2) 0.0347(19) 0.0184(19) 0.0060(17) 0.0131(16)
C15 0.083(3) 0.075(3) 0.037(2) 0.031(2) 0.011(2) 0.023(2)
C16 0.061(2) 0.060(3) 0.054(2) 0.027(2) 0.0188(19) 0.033(2)
N16 0.114(4) 0.078(3) 0.085(3) 0.030(3) 0.026(3) 0.053(3)
O7 0.282(7) 0.069(3) 0.138(4) 0.038(4) 0.028(4) 0.063(3)
O8 0.177(4) 0.129(3) 0.079(3) 0.040(3) 0.021(3) 0.071(3)
C17 0.064(3) 0.042(2) 0.074(3) 0.0177(19) 0.010(2) 0.0194(19)
C18 0.063(2) 0.043(2) 0.044(2) 0.0176(18) 0.0051(18) 0.0119(16)
O2 0.0533(15) 0.0620(15) 0.0436(13) 0.0381(13) 0.0119(11) 0.0152(11)
O3 0.0307(12) 0.0493(13) 0.0347(12) 0.0123(10) 0.0045(9) 0.0089(10)
C19 0.0337(18) 0.0312(16) 0.0356(18) 0.0095(14) -0.0004(14) 0.0038(13)
C20 0.0349(19) 0.047(2) 0.051(2) 0.0130(16) 0.0028(16) 0.0099(16)
C21 0.040(2) 0.058(2) 0.069(3) 0.0133(18) -0.011(2) 0.016(2)
C22 0.059(3) 0.054(2) 0.039(2) 0.005(2) -0.0166(19) 0.0055(17)
N22 0.088(3) 0.105(3) 0.054(3) 0.006(3) -0.032(2) 0.016(2)
O5 0.144(4) 0.188(5) 0.040(2) 0.040(3) -0.012(2) 0.010(2)
O6 0.098(3) 0.255(6) 0.095(3) 0.043(4) -0.048(3) 0.056(3)
C23 0.061(3) 0.074(3) 0.033(2) 0.023(2) 0.0014(18) -0.0006(18)
C24 0.048(2) 0.062(2) 0.0385(19) 0.0249(19) -0.0003(16) 0.0007(17)
O4 0.0414(13) 0.0391(12) 0.0401(12) 0.0113(10) 0.0009(10) 0.0171(10)
N25 0.071(2) 0.0431(18) 0.0361(18) -0.0032(17) 0.0148(16) 0.0056(14)
O9 0.0504(14) 0.0495(14) 0.0322(12) 0.0202(12) 0.0058(11) 0.0149(10)
O10 0.082(2) 0.0611(19) 0.098(2) 0.0324(17) 0.0453(19) 0.0160(17)
O11 0.132(3) 0.091(2) 0.0327(16) -0.005(2) 0.0198(17) 0.0101(15)

loop_
_atom_type_symbol
_atom_type_description
_atom_type_scat_dispersion_real
_atom_type_scat_dispersion_imag
_atom_type_scat_source
C C 0.0181 0.0091 'International Tables Vol C Tables 4.2.6.8 and 6.1.1.4'
H H 0.0000 0.0000 'International Tables Vol C Tables 4.2.6.8 and 6.1.1.4'
N N 0.0311 0.0180 'International Tables Vol C Tables 4.2.6.8 and 6.1.1.4'
O O 0.0492 0.0322 'International Tables Vol C Tables 4.2.6.8 and 6.1.1.4'
P P 0.2955 0.4335 'International Tables Vol C Tables 4.2.6.8 and 6.1.1.4'
Cu Cu -1.9646 0.5888 'International Tables Vol C Tables 4.2.6.8 and 6.1.1.4'

loop_
_geom_angle_atom_site_label_1
_geom_angle_atom_site_label_2
_geom_angle_atom_site_label_3
_geom_angle_site_symmetry_1
_geom_angle_site_symmetry_3
_geom_angle
_geom_angle_publ_flag
O9 Cu1 O4 . 2 92.94(9) y
O9 Cu1 O2 . . 90.56(9) y
O9 Cu1 N1 . . 175.44(10) y
O9 Cu1 N12 . . 95.33(10) y
O4 Cu1 O2 2 . 106.98(9) y
O4 Cu1 N1 2 . 91.58(9) y
O4 Cu1 N12 2 . 153.94(10) y
N1 Cu1 O2 . . 87.52(9) y
N1 Cu1 N12 . . 80.83(10) y
N12 Cu1 O2 . . 97.62(10) y
C2 N1 C6 . . 119.0(3) ?
C2 N1 Cu1 . . 124.8(2) ?
C6 N1 Cu1 . . 115.95(19) ?
N1 C2 C3 . . 121.8(3) ?
N1 C2 H2A . . 119.1 ?
C3 C2 H2A . . 119.1 ?
C2 C3 C4 . . 120.4(3) ?
C2 C3 H3A . . 119.8 ?
C4 C3 H3A . . 119.8 ?
C3 C4 C5 . . 117.3(3) ?
C3 C4 C4A . . 122.0(3) ?
C5 C4 C4A . . 120.7(3) ?
C4 C4A H4AA . . 109.5 ?
C4 C4A H4AB . . 109.5 ?
H4AA C4A H4AB . . 109.5 ?
C4 C4A H4AC . . 109.5 ?
H4AA C4A H4AC . . 109.5 ?
H4AB C4A H4AC . . 109.5 ?
C4 C5 C6 . . 120.3(3) ?
C4 C5 H5A . . 119.8 ?
C6 C5 H5A . . 119.8 ?
N1 C6 C5 . . 121.0(3) ?
N1 C6 C7 . . 114.4(2) ?
C5 C6 C7 . . 124.6(3) ?
N12 C7 C8 . . 121.3(3) ?
N12 C7 C6 . . 114.0(3) ?
C8 C7 C6 . . 124.8(3) ?
C7 C8 C9 . . 120.8(3) ?
C7 C8 H8A . . 119.6 ?
C9 C8 H8A . . 119.6 ?
C10 C9 C8 . . 117.1(3) ?
C10 C9 C9A . . 121.8(3) ?
C8 C9 C9A . . 121.1(3) ?
C9 C9A H9AA . . 109.5 ?
C9 C9A H9AB . . 109.5 ?
H9AA C9A H9AB . . 109.5 ?
C9 C9A H9AC . . 109.5 ?
H9AA C9A H9AC . . 109.5 ?
H9AB C9A H9AC . . 109.5 ?
C11 C10 C9 . . 120.3(3) ?
C11 C10 H10A . . 119.9 ?
C9 C10 H10A . . 119.9 ?
N12 C11 C10 . . 122.5(3) ?
N12 C11 H11A . . 118.8 ?
C10 C11 H11A . . 118.8 ?
C11 N12 C7 . . 118.0(3) ?
C11 N12 Cu1 . . 127.3(2) ?
C7 N12 Cu1 . . 114.6(2) ?
O2 P1 O4 . . 119.96(14) ?
O2 P1 O1 . . 111.88(12) ?
O4 P1 O1 . . 106.35(12) ?
O2 P1 O3 . . 110.80(13) ?
O4 P1 O3 . . 107.31(12) ?
O1 P1 O3 . . 98.25(11) ?
C13 O1 P1 . . 126.6(2) ?
C14 C13 C18 . . 121.2(3) ?
C14 C13 O1 . . 115.8(3) ?
C18 C13 O1 . . 123.0(3) ?
C13 C14 C15 . . 119.6(4) ?
C13 C14 H14A . . 120.2 ?
C15 C14 H14A . . 120.2 ?
C16 C15 C14 . . 118.9(4) ?
C16 C15 H15A . . 120.6 ?
C14 C15 H15A . . 120.6 ?
C15 C16 C17 . . 121.9(3) ?
C15 C16 N16 . . 118.6(4) ?
C17 C16 N16 . . 119.5(4) ?
O7 N16 O8 . . 123.3(4) ?
O7 N16 C16 . . 118.0(5) ?
O8 N16 C16 . . 118.6(5) ?
C16 C17 C18 . . 119.9(4) ?
C16 C17 H17A . . 120.0 ?
C18 C17 H17A . . 120.0 ?
C17 C18 C13 . . 118.4(3) ?
C17 C18 H18A . . 120.8 ?
C13 C18 H18A . . 120.8 ?
P1 O2 Cu1 . . 163.66(16) ?
C19 O3 P1 . . 123.85(19) ?
C20 C19 C24 . . 121.7(3) ?
C20 C19 O3 . . 116.4(3) ?
C24 C19 O3 . . 121.9(3) ?
C19 C20 C21 . . 119.4(3) ?
C19 C20 H20A . . 120.3 ?
C21 C20 H20A . . 120.3 ?
C22 C21 C20 . . 118.1(3) ?
C22 C21 H21A . . 120.9 ?
C20 C21 H21A . . 120.9 ?
C23 C22 C21 . . 123.2(3) ?
C23 C22 N22 . . 118.4(4) ?
C21 C22 N22 . . 118.4(4) ?
O6 N22 O5 . . 123.0(5) ?
O6 N22 C22 . . 118.8(5) ?
O5 N22 C22 . . 118.2(5) ?
C22 C23 C24 . . 119.0(4) ?
C22 C23 H23A . . 120.5 ?
C24 C23 H23A . . 120.5 ?
C23 C24 C19 . . 118.5(3) ?
C23 C24 H24A . . 120.7 ?
C19 C24 H24A . . 120.7 ?
P1 O4 Cu1 . 2 134.24(13) ?
O10 N25 O11 . . 124.8(4) ?
O10 N25 O9 . . 118.2(3) ?
O11 N25 O9 . . 117.1(4) ?
N25 O9 Cu1 . . 111.2(2) ?

loop_
_geom_bond_atom_site_label_1
_geom_bond_atom_site_label_2
_geom_bond_site_symmetry_2
_geom_bond_distance
_geom_bond_publ_flag
Cu1 O9 . 1.961(2) y
Cu1 O4 2 1.975(2) y
Cu1 N1 . 1.976(2) y
Cu1 N12 . 2.011(3) y
Cu1 O2 . 2.149(2) y
N1 C2 . 1.341(4) ?
N1 C6 . 1.344(4) ?
C2 C3 . 1.374(4) ?
C2 H2A . 0.9500 ?
C3 C4 . 1.378(5) ?
C3 H3A . 0.9500 ?
C4 C5 . 1.384(5) ?
C4 C4A . 1.501(4) ?
C4A H4AA . 0.9800 ?
C4A H4AB . 0.9800 ?
C4A H4AC . 0.9800 ?
C5 C6 . 1.387(4) ?
C5 H5A . 0.9500 ?
C6 C7 . 1.479(4) ?
C7 N12 . 1.353(4) ?
C7 C8 . 1.380(4) ?
C8 C9 . 1.385(5) ?
C8 H8A . 0.9500 ?
C9 C10 . 1.380(5) ?
C9 C9A . 1.503(4) ?
C9A H9AA . 0.9800 ?
C9A H9AB . 0.9800 ?
C9A H9AC . 0.9800 ?
C10 C11 . 1.371(5) ?
C10 H10A . 0.9500 ?
C11 N12 . 1.348(4) ?
C11 H11A . 0.9500 ?
P1 O2 . 1.466(2) y
P1 O4 . 1.486(2) y
P1 O1 . 1.598(2) y
P1 O3 . 1.608(2) y
O1 C13 . 1.392(4) ?
C13 C14 . 1.376(5) ?
C13 C18 . 1.381(5) ?
C14 C15 . 1.379(5) ?
C14 H14A . 0.9500 ?
C15 C16 . 1.362(6) ?
C15 H15A . 0.9500 ?
C16 C17 . 1.364(5) ?
C16 N16 . 1.482(5) ?
N16 O7 . 1.178(6) ?
N16 O8 . 1.201(5) ?
C17 C18 . 1.380(5) ?
C17 H17A . 0.9500 ?
C18 H18A . 0.9500 ?
O3 C19 . 1.391(4) ?
C19 C20 . 1.372(4) ?
C19 C24 . 1.387(5) ?
C20 C21 . 1.386(5) ?
C20 H20A . 0.9500 ?
C21 C22 . 1.370(6) ?
C21 H21A . 0.9500 ?
C22 C23 . 1.360(6) ?
C22 N22 . 1.480(5) ?
N22 O6 . 1.185(6) ?
N22 O5 . 1.211(6) ?
C23 C24 . 1.384(5) ?
C23 H23A . 0.9500 ?
C24 H24A . 0.9500 ?
O4 Cu1 2 1.975(2) ?
N25 O10 . 1.220(4) ?
N25 O11 . 1.224(4) ?
N25 O9 . 1.311(4) ?
